data_1571010
loop_
_publ_author_name
'Juda, Cristin E.'
'Handford, Rex C.'
'Bartholomew, Amymarie K.'
'Powers, Tamara M.'
'Gu, Nina X.'
'Meyer, Elisabeth'
'Roth, Nikolaj'
'Chen, Yu-Sheng'
'Zheng, Shao-Liang'
'Betley, Theodore A.'

_publ_section_title
;
 Cluster dynamics of heterometallic trinuclear clusters during ligand
 substitution, redox chemistry, and group transfer processes.
;
_journal_issue 21
_journal_name_full 'Chemical science'
_journal_page_first 8242
_journal_page_last 8248
_journal_paper_doi 10.1039/d3sc03606e
_journal_volume 15
_journal_year 2024
_chemical_formula_sum 'C73.76 H108 Co F6 Fe3 N7 O Si3'
_chemical_formula_weight 1533.57
_space_group_crystal_system monoclinic
_space_group_IT_number 14
_space_group_name_Hall '-P 2yn'
_space_group_name_H-M_alt 'P 1 21/n 1'
_atom_sites_solution_hydrogens geom
_audit_creation_method SHELXL-2014/7
_audit_update_record
;
2020-03-27 deposited with the CCDC.	2024-02-05 downloaded from the CCDC.
;
_cell_angle_alpha 90
_cell_angle_beta 100.1480(10)
_cell_angle_gamma 90
_cell_formula_units_Z 4
_cell_length_a 11.9733(5)
_cell_length_b 26.2570(9)
_cell_length_c 26.2043(10)
_cell_measurement_reflns_used 9626
_cell_measurement_temperature 100(2)
_cell_measurement_theta_max 23.03
_cell_measurement_theta_min 2.2135
_cell_volume 8109.3(5)
_computing_cell_refinement 'SAINT 8.35A (Bruker-AXS, 2015)'
_computing_data_collection 'APEX3 v2016.1.0 (Bruker-AXS, 2016)'
_computing_data_reduction 'SAINT 8.35A (Bruker-AXS, 2015)'
_computing_molecular_graphics 'Bruker SHELXTL (Sheldrick, 2015)'
_computing_publication_material 'Bruker SHELXTL (Sheldrick, 2015)'
_computing_structure_refinement 'SHELXL-2014/7 (Sheldrick, 2014)'
_computing_structure_solution 'SHELXT-2014 (Sheldrick, 2015)'
_diffrn_ambient_temperature 100(2)
_diffrn_measured_fraction_theta_full 0.993
_diffrn_measured_fraction_theta_max 0.993
_diffrn_measurement_device_type
;
Bruker D8 goniometer with CCD detector
;
_diffrn_measurement_method 'omega and phi scans'
_diffrn_radiation_type MoK\a
_diffrn_radiation_wavelength 0.71073
_diffrn_reflns_av_R_equivalents 0.1171
_diffrn_reflns_av_unetI/netI 0.1332
_diffrn_reflns_Laue_measured_fraction_full 0.993
_diffrn_reflns_Laue_measured_fraction_max 0.993
_diffrn_reflns_limit_h_max 13
_diffrn_reflns_limit_h_min -14
_diffrn_reflns_limit_k_max 27
_diffrn_reflns_limit_k_min -31
_diffrn_reflns_limit_l_max 31
_diffrn_reflns_limit_l_min -31
_diffrn_reflns_number 61077
_diffrn_reflns_point_group_measured_fraction_full 0.993
_diffrn_reflns_point_group_measured_fraction_max 0.993
_diffrn_reflns_theta_full 25.089
_diffrn_reflns_theta_max 25.089
_diffrn_reflns_theta_min 2.214
_diffrn_source 'fine-focus sealed tube'
_exptl_absorpt_coefficient_mu 0.829
_exptl_absorpt_correction_T_max 0.7452
_exptl_absorpt_correction_T_min 0.6831
_exptl_absorpt_correction_type multi-scan
_exptl_absorpt_process_details SADABS
_exptl_crystal_colour brown
_exptl_crystal_density_diffrn 1.256
_exptl_crystal_density_method 'not measured'
_exptl_crystal_description plate
_exptl_crystal_F_000 3234
_exptl_crystal_size_max 0.200
_exptl_crystal_size_mid 0.180
_exptl_crystal_size_min 0.080
_refine_diff_density_max 1.593
_refine_diff_density_min -0.993
_refine_diff_density_rms 0.098
_refine_ls_extinction_method none
_refine_ls_goodness_of_fit_ref 1.023
_refine_ls_hydrogen_treatment constr
_refine_ls_matrix_type full
_refine_ls_number_parameters 879
_refine_ls_number_reflns 14337
_refine_ls_number_restraints 60
_refine_ls_restrained_S_all 1.080
_refine_ls_R_factor_all 0.1510
_refine_ls_R_factor_gt 0.0695
_refine_ls_shift/su_max 0.001
_refine_ls_shift/su_mean 0.000
_refine_ls_structure_factor_coef Fsqd
_refine_ls_weighting_details 'w=1/[\s^2^(Fo^2^)+(0.0736P)^2^+16.1919P] where P=(Fo^2^+2Fc^2^)/3'
_refine_ls_weighting_scheme calc
_refine_ls_wR_factor_gt 0.1490
_refine_ls_wR_factor_ref 0.1790
_reflns_Friedel_coverage 0.000
_reflns_number_gt 8091
_reflns_number_total 14337
_reflns_threshold_expression 'I > 2\s(I)'
_cod_data_source_file d3sc03606e2.cif
_cod_data_source_block cj1540_071615_a_sq
_cod_depositor_comments 'Adding full bibliography for 1571003--1571015.cif.'
_cod_original_sg_symbol_H-M 'P 21/n'
_cod_database_code 1571010
_shelx_shelxl_version_number 2014/7
_shelx_space_group_comment
;
The symmetry employed for this shelxl refinement is uniquely defined
by the following loop, which should always be used as a source of
symmetry information in preference to the above space-group names.
They are only intended as comments.
;
_shelx_estimated_absorpt_t_min 0.852
_shelx_estimated_absorpt_t_max 0.937

loop_
_space_group_symop_operation_xyz
'x, y, z'
'-x+1/2, y+1/2, -z+1/2'
'-x, -y, -z'
'x-1/2, -y-1/2, z-1/2'

loop_
_atom_site_label
_atom_site_type_symbol
_atom_site_fract_x
_atom_site_fract_y
_atom_site_fract_z
_atom_site_U_iso_or_equiv
_atom_site_adp_type
_atom_site_occupancy
_atom_site_site_symmetry_order
_atom_site_calc_flag
_atom_site_refinement_flags_posn
_atom_site_refinement_flags_adp
_atom_site_refinement_flags_occupancy
_atom_site_disorder_assembly
_atom_site_disorder_group
Fe3 Fe 0.75770(7) 0.70349(3) 0.43381(3) 0.0214(2) Uani 1 1 d . . . . .
Co1 Co 0.44008(7) 0.46219(3) 0.30549(3) 0.0266(2) Uani 1 1 d . . . . .
Fe2 Fe 0.64780(7) 0.78743(3) 0.40764(3) 0.0231(2) Uani 1 1 d . . . . .
Fe1 Fe 0.72828(7) 0.73936(3) 0.33859(3) 0.0224(2) Uani 1 1 d . . . . .
Si2 Si 0.80715(15) 0.59896(6) 0.49817(6) 0.0250(4) Uani 1 1 d . . . . .
Si3 Si 0.66059(15) 0.72049(7) 0.21581(6) 0.0310(4) Uani 1 1 d . . . . .
Si1 Si 0.42905(15) 0.83849(7) 0.43778(7) 0.0320(4) Uani 1 1 d . . . . .
N7 N 0.6189(4) 0.71725(18) 0.38118(16) 0.0234(11) Uani 1 1 d . . . . .
N5 N 0.8716(4) 0.71399(17) 0.38339(16) 0.0199(11) Uani 1 1 d . . . . .
N3 N 0.7745(4) 0.77132(17) 0.46983(16) 0.0226(11) Uani 1 1 d . . . . .
N1 N 0.7443(4) 0.81535(17) 0.35914(16) 0.0242(11) Uani 1 1 d . . . . .
N6 N 0.8170(4) 0.63432(17) 0.44382(16) 0.0231(11) Uani 1 1 d . . . . .
N2 N 0.6778(4) 0.76257(19) 0.26725(16) 0.0267(12) Uani 1 1 d . . . . .
N4 N 0.5532(4) 0.80568(18) 0.45742(17) 0.0283(12) Uani 1 1 d . . . . .
F1 F 0.1810(6) 0.6602(3) 0.2598(4) 0.0682(18) Uani 0.633(3) 1 d D . P A 1
C31 C 0.9057(5) 0.6633(2) 0.37278(19) 0.0201(13) Uani 1 1 d . . . . .
C48 C 0.4330(5) 0.7050(2) 0.3278(2) 0.0272(14) Uani 1 1 d . . . . .
H48 H 0.4603 0.7169 0.2980 0.033 Uiso 1 1 calc R U . . .
C43 C 0.5084(5) 0.7011(2) 0.3754(2) 0.0234(14) Uani 1 1 d . . . . .
C3 C 0.9665(5) 0.7505(2) 0.39996(19) 0.0210(13) Uani 1 1 d . . . . .
H3 H 1.0382 0.7338 0.3939 0.025 Uiso 1 1 calc R U . . .
C36 C 0.8744(5) 0.6228(2) 0.4034(2) 0.0221(13) Uani 1 1 d . . . . .
C32 C 0.9638(5) 0.6531(2) 0.3327(2) 0.0246(14) Uani 1 1 d . . . . .
H32 H 0.9845 0.6806 0.3129 0.029 Uiso 1 1 calc R U . . .
C5 C 0.8877(5) 0.7968(2) 0.4734(2) 0.0257(14) Uani 1 1 d . . . . .
H5 H 0.9131 0.8073 0.5103 0.031 Uiso 1 1 calc R U . . .
C24 C 0.6051(5) 0.7906(2) 0.5069(2) 0.0292(15) Uani 1 1 d . . . . .
C1 C 0.8587(5) 0.8356(2) 0.3817(2) 0.0257(14) Uani 1 1 d . . . . .
H1 H 0.8673 0.8691 0.3646 0.031 Uiso 1 1 calc R U . . .
C2 C 0.9532(5) 0.8002(2) 0.3691(2) 0.0265(14) Uani 1 1 d . . . . .
H2A H 0.9368 0.7919 0.3317 0.032 Uiso 1 1 calc R U . . .
H2B H 1.0261 0.8189 0.3760 0.032 Uiso 1 1 calc R U . . .
C20 C 0.7779(5) 0.7628(2) 0.5641(2) 0.0274(14) Uani 1 1 d . . . . .
H20 H 0.8563 0.7545 0.5693 0.033 Uiso 1 1 calc R U . . .
C35 C 0.9019(5) 0.5732(2) 0.3891(2) 0.0266(14) Uani 1 1 d . . . . .
H35 H 0.8798 0.5451 0.4079 0.032 Uiso 1 1 calc R U . . .
C39 C 0.9459(5) 0.5960(2) 0.5463(2) 0.0256(14) Uani 1 1 d . . . . .
C34 C 0.9598(5) 0.5639(2) 0.3487(2) 0.0262(14) Uani 1 1 d . . . . .
H34 H 0.9768 0.5299 0.3402 0.031 Uiso 1 1 calc R U . . .
C33 C 0.9926(5) 0.6043(2) 0.3207(2) 0.0260(14) Uani 1 1 d . . . . .
H33 H 1.0344 0.5984 0.2937 0.031 Uiso 1 1 calc R U . . .
C6 C 0.8762(5) 0.8453(2) 0.4402(2) 0.0262(14) Uani 1 1 d . . . . .
H6A H 0.8111 0.8654 0.4479 0.031 Uiso 1 1 calc R U . . .
H6B H 0.9454 0.8662 0.4503 0.031 Uiso 1 1 calc R U . . .
C4 C 0.9800(5) 0.7625(2) 0.4583(2) 0.0272(14) Uani 1 1 d . . . . .
H4A H 0.9808 0.7300 0.4775 0.033 Uiso 1 1 calc R U . . .
H4B H 1.0545 0.7791 0.4695 0.033 Uiso 1 1 calc R U . . .
F3 F 0.1602(6) 0.7366(2) 0.2820(2) 0.0665(19) Uani 0.633(3) 1 d D . P A 1
C63 C 0.6092(5) 0.4695(2) 0.3046(2) 0.0314(15) Uani 1 1 d . . . . .
C47 C 0.3202(5) 0.6919(2) 0.3235(2) 0.0287(15) Uani 1 1 d . . . . .
C19 C 0.7215(5) 0.7752(2) 0.5149(2) 0.0244(14) Uani 1 1 d . . . . .
C46 C 0.2773(5) 0.6735(2) 0.3657(2) 0.0351(16) Uani 1 1 d . . . . .
H46 H 0.1998 0.6640 0.3623 0.042 Uiso 1 1 calc R U . . .
C21 C 0.7212(6) 0.7625(3) 0.6062(2) 0.0453(19) Uani 1 1 d . . . . .
H21 H 0.7608 0.7543 0.6399 0.054 Uiso 1 1 calc R U . . .
C7 C 0.6873(5) 0.8421(2) 0.3140(2) 0.0276(15) Uani 1 1 d . . . . .
C45 C 0.3495(5) 0.6693(2) 0.4128(2) 0.0368(17) Uani 1 1 d . . . . .
C8 C 0.6665(5) 0.8944(2) 0.3159(2) 0.0342(16) Uani 1 1 d . . . . .
H8 H 0.6911 0.9126 0.3473 0.041 Uiso 1 1 calc R U . . .
C44 C 0.4629(6) 0.6828(2) 0.4175(2) 0.0361(16) Uani 1 1 d . . . . .
H44 H 0.5110 0.6796 0.4502 0.043 Uiso 1 1 calc R U . . .
C37 C 0.6992(5) 0.6316(2) 0.5303(2) 0.0367(17) Uani 1 1 d . . . . .
H37A H 0.7120 0.6685 0.5303 0.055 Uiso 1 1 calc R U . . .
H37B H 0.7062 0.6195 0.5661 0.055 Uiso 1 1 calc R U . . .
H37C H 0.6230 0.6240 0.5113 0.055 Uiso 1 1 calc R U . . .
C38 C 0.7537(6) 0.5321(2) 0.4847(2) 0.0363(17) Uani 1 1 d . . . . .
H38A H 0.6879 0.5325 0.4565 0.054 Uiso 1 1 calc R U . . .
H38B H 0.7315 0.5178 0.5160 0.054 Uiso 1 1 calc R U . . .
H38C H 0.8139 0.5112 0.4745 0.054 Uiso 1 1 calc R U . . .
C62 C 0.5580(6) 0.5181(2) 0.3022(2) 0.0324(16) Uani 1 1 d . . . . .
C23 C 0.5507(6) 0.7882(3) 0.5501(2) 0.0455(19) Uani 1 1 d . . . . .
H23 H 0.4724 0.7966 0.5460 0.055 Uiso 1 1 calc R U . . .
C67 C 0.5927(6) 0.5614(2) 0.3389(2) 0.0390(17) Uani 1 1 d . . . . .
H67A H 0.5281 0.5844 0.3386 0.058 Uiso 1 1 calc R U . . .
H67B H 0.6554 0.5801 0.3281 0.058 Uiso 1 1 calc R U . . .
H67C H 0.6171 0.5480 0.3740 0.058 Uiso 1 1 calc R U . . .
C40 C 0.9400(6) 0.5550(2) 0.5871(2) 0.0350(16) Uani 1 1 d . . . . .
H40A H 0.8809 0.5639 0.6070 0.053 Uiso 1 1 calc R U . . .
H40B H 1.0134 0.5528 0.6104 0.053 Uiso 1 1 calc R U . . .
H40C H 0.9221 0.5222 0.5699 0.053 Uiso 1 1 calc R U . . .
C42 C 0.9721(6) 0.6470(2) 0.5736(2) 0.0385(17) Uani 1 1 d . . . . .
H42A H 0.9772 0.6735 0.5478 0.058 Uiso 1 1 calc R U . . .
H42B H 1.0444 0.6447 0.5977 0.058 Uiso 1 1 calc R U . . .
H42C H 0.9115 0.6556 0.5928 0.058 Uiso 1 1 calc R U . . .
F6 F 0.3616(6) 0.6764(3) 0.5039(3) 0.0725(13) Uani 0.633(3) 1 d D . P A 1
C61 C 0.4708(6) 0.5198(2) 0.2569(2) 0.0372(17) Uani 1 1 d . . . . .
C52 C 0.4114(6) 0.4535(2) 0.3800(2) 0.0338(16) Uani 1 1 d . . . . .
C15 C 0.7720(6) 0.7285(2) 0.1730(2) 0.0329(16) Uani 1 1 d . . . . .
C53 C 0.4107(6) 0.4058(2) 0.3548(3) 0.0404(18) Uani 1 1 d . . . . .
C12 C 0.6531(5) 0.8140(2) 0.2677(2) 0.0290(15) Uani 1 1 d . . . . .
C11 C 0.5950(6) 0.8421(3) 0.2250(2) 0.0398(18) Uani 1 1 d . . . . .
H11 H 0.5682 0.8247 0.1935 0.048 Uiso 1 1 calc R U . . .
C14 C 0.6761(6) 0.6561(2) 0.2466(2) 0.0418(18) Uani 1 1 d . . . . .
H14A H 0.7520 0.6529 0.2676 0.063 Uiso 1 1 calc R U . . .
H14B H 0.6657 0.6299 0.2196 0.063 Uiso 1 1 calc R U . . .
H14C H 0.6188 0.6518 0.2687 0.063 Uiso 1 1 calc R U . . .
C25 C 0.4064(6) 0.8389(3) 0.3652(2) 0.0424(18) Uani 1 1 d . . . . .
H25A H 0.4707 0.8558 0.3538 0.064 Uiso 1 1 calc R U . . .
H25B H 0.3364 0.8574 0.3516 0.064 Uiso 1 1 calc R U . . .
H25C H 0.4003 0.8038 0.3523 0.064 Uiso 1 1 calc R U . . .
C64 C 0.5542(6) 0.4403(3) 0.2614(2) 0.0392(17) Uani 1 1 d . . . . .
C65 C 0.4683(6) 0.4715(3) 0.2316(2) 0.0399(18) Uani 1 1 d . . . . .
F2 F 0.2877(6) 0.7208(4) 0.2384(2) 0.0682(18) Uani 0.633(3) 1 d D . P A 1
C18 C 0.7539(6) 0.7775(3) 0.1408(3) 0.048(2) Uani 1 1 d . . . . .
H18A H 0.6788 0.7768 0.1188 0.072 Uiso 1 1 calc R U . . .
H18B H 0.8123 0.7802 0.1190 0.072 Uiso 1 1 calc R U . . .
H18C H 0.7590 0.8070 0.1641 0.072 Uiso 1 1 calc R U . . .
C54 C 0.3208(7) 0.4072(3) 0.3103(3) 0.049(2) Uani 1 1 d . . . . .
C51 C 0.3267(6) 0.4843(2) 0.3517(3) 0.0408(17) Uani 1 1 d . . . . .
C9 C 0.6107(6) 0.9200(3) 0.2728(2) 0.0434(19) Uani 1 1 d . . . . .
H9 H 0.5967 0.9555 0.2745 0.052 Uiso 1 1 calc R U . . .
C10 C 0.5759(6) 0.8938(3) 0.2277(2) 0.046(2) Uani 1 1 d . . . . .
H10 H 0.5381 0.9113 0.1979 0.055 Uiso 1 1 calc R U . . .
C41 C 1.0433(5) 0.5831(3) 0.5178(2) 0.0425(18) Uani 1 1 d . . . . .
H41A H 1.0288 0.5500 0.5006 0.064 Uiso 1 1 calc R U . . .
H41B H 1.1146 0.5816 0.5427 0.064 Uiso 1 1 calc R U . . .
H41C H 1.0488 0.6094 0.4918 0.064 Uiso 1 1 calc R U . . .
C66 C 0.3980(6) 0.5647(3) 0.2384(3) 0.054(2) Uani 1 1 d . . . . .
H66A H 0.3289 0.5531 0.2156 0.080 Uiso 1 1 calc R U . . .
H66B H 0.4398 0.5878 0.2191 0.080 Uiso 1 1 calc R U . . .
H66C H 0.3777 0.5827 0.2682 0.080 Uiso 1 1 calc R U . . .
C22 C 0.6086(6) 0.7740(3) 0.5986(2) 0.053(2) Uani 1 1 d . . . . .
H22 H 0.5690 0.7723 0.6269 0.064 Uiso 1 1 calc R U . . .
F5 F 0.1994(6) 0.6694(3) 0.4605(3) 0.0725(13) Uani 0.633(3) 1 d D . P A 1
C68 C 0.7080(6) 0.4519(3) 0.3444(2) 0.0423(18) Uani 1 1 d . . . . .
H68A H 0.7038 0.4675 0.3779 0.063 Uiso 1 1 calc R U . . .
H68B H 0.7791 0.4619 0.3335 0.063 Uiso 1 1 calc R U . . .
H68C H 0.7055 0.4147 0.3476 0.063 Uiso 1 1 calc R U . . .
C27 C 0.4415(6) 0.9074(3) 0.4605(3) 0.049(2) Uani 1 1 d . . . . .
C26 C 0.2987(6) 0.8096(3) 0.4556(3) 0.052(2) Uani 1 1 d . . . . .
H26A H 0.2891 0.7749 0.4418 0.077 Uiso 1 1 calc R U . . .
H26B H 0.2324 0.8301 0.4410 0.077 Uiso 1 1 calc R U . . .
H26C H 0.3062 0.8085 0.4935 0.077 Uiso 1 1 calc R U . . .
F4 F 0.3146(7) 0.6065(3) 0.4710(3) 0.0725(13) Uani 0.633(3) 1 d D . P A 1
C13 C 0.5173(6) 0.7221(3) 0.1742(2) 0.054(2) Uani 1 1 d . . . . .
H13A H 0.4593 0.7261 0.1960 0.081 Uiso 1 1 calc R U . . .
H13B H 0.5041 0.6903 0.1545 0.081 Uiso 1 1 calc R U . . .
H13C H 0.5130 0.7509 0.1501 0.081 Uiso 1 1 calc R U . . .
C69 C 0.5847(6) 0.3866(3) 0.2487(3) 0.050(2) Uani 1 1 d . . . . .
H69A H 0.6160 0.3685 0.2808 0.075 Uiso 1 1 calc R U . . .
H69B H 0.6413 0.3874 0.2259 0.075 Uiso 1 1 calc R U . . .
H69C H 0.5166 0.3688 0.2312 0.075 Uiso 1 1 calc R U . . .
C55 C 0.2710(6) 0.4566(3) 0.3082(3) 0.051(2) Uani 1 1 d . . . . .
C49 C 0.3075(6) 0.6518(3) 0.4574(3) 0.044(3) Uani 0.867(17) 1 d D . P . .
C50 C 0.2433(6) 0.6999(3) 0.2738(3) 0.044(3) Uani 0.867(17) 1 d D . P . .
O1 O 0.1791(7) 0.5685(3) 0.1272(3) 0.115(2) Uani 1 1 d . . . . .
C70 C 0.3948(7) 0.4566(3) 0.1824(2) 0.055(2) Uani 1 1 d . . . . .
H70A H 0.3748 0.4205 0.1839 0.083 Uiso 1 1 calc R U . . .
H70B H 0.4354 0.4621 0.1535 0.083 Uiso 1 1 calc R U . . .
H70C H 0.3255 0.4772 0.1772 0.083 Uiso 1 1 calc R U . . .
C16 C 0.8888(6) 0.7306(3) 0.2065(3) 0.058(2) Uani 1 1 d . . . . .
H16A H 0.8899 0.7569 0.2331 0.087 Uiso 1 1 calc R U . . .
H16B H 0.9453 0.7387 0.1848 0.087 Uiso 1 1 calc R U . . .
H16C H 0.9066 0.6974 0.2232 0.087 Uiso 1 1 calc R U . . .
C17 C 0.7671(8) 0.6836(3) 0.1349(3) 0.065(2) Uani 1 1 d . . . . .
H17A H 0.7843 0.6519 0.1544 0.098 Uiso 1 1 calc R U . . .
H17B H 0.8228 0.6889 0.1121 0.098 Uiso 1 1 calc R U . . .
H17C H 0.6909 0.6815 0.1139 0.098 Uiso 1 1 calc R U . . .
C57 C 0.4882(7) 0.4681(3) 0.4292(2) 0.071(3) Uani 1 1 d . . . . .
H57A H 0.5608 0.4503 0.4314 0.107 Uiso 1 1 calc R U . . .
H57B H 0.4530 0.4585 0.4589 0.107 Uiso 1 1 calc R U . . .
H57C H 0.5011 0.5049 0.4296 0.107 Uiso 1 1 calc R U . . .
C28 C 0.3421(7) 0.9392(3) 0.4316(3) 0.074(3) Uani 1 1 d . . . . .
H28A H 0.3440 0.9389 0.3943 0.110 Uiso 1 1 calc R U . . .
H28B H 0.3488 0.9744 0.4443 0.110 Uiso 1 1 calc R U . . .
H28C H 0.2702 0.9247 0.4377 0.110 Uiso 1 1 calc R U . . .
C58 C 0.4858(8) 0.3621(3) 0.3747(3) 0.089(3) Uani 1 1 d . . . . .
H58A H 0.4987 0.3408 0.3455 0.134 Uiso 1 1 calc R U . . .
H58B H 0.4494 0.3417 0.3985 0.134 Uiso 1 1 calc R U . . .
H58C H 0.5586 0.3750 0.3931 0.134 Uiso 1 1 calc R U . . .
C30 C 0.5543(8) 0.9293(3) 0.4507(4) 0.092(3) Uani 1 1 d . . . . .
H30A H 0.6170 0.9084 0.4684 0.138 Uiso 1 1 calc R U . . .
H30B H 0.5630 0.9643 0.4639 0.138 Uiso 1 1 calc R U . . .
H30C H 0.5552 0.9294 0.4133 0.138 Uiso 1 1 calc R U . . .
C71 C 0.3478(15) 0.5823(5) 0.0817(5) 0.154(8) Uani 1 1 d . . . . .
H71A H 0.3147 0.5589 0.0540 0.231 Uiso 1 1 calc R U . . .
H71B H 0.4016 0.5638 0.1077 0.231 Uiso 1 1 calc R U . . .
H71C H 0.3874 0.6099 0.0670 0.231 Uiso 1 1 calc R U . . .
C56 C 0.2963(8) 0.5379(3) 0.3653(4) 0.092(3) Uani 1 1 d . . . . .
H56A H 0.3636 0.5548 0.3846 0.139 Uiso 1 1 calc R U . . .
H56B H 0.2369 0.5366 0.3867 0.139 Uiso 1 1 calc R U . . .
H56C H 0.2686 0.5569 0.3334 0.139 Uiso 1 1 calc R U . . .
C59 C 0.2829(10) 0.3635(4) 0.2745(3) 0.112(4) Uani 1 1 d . . . . .
H59A H 0.2531 0.3766 0.2397 0.168 Uiso 1 1 calc R U . . .
H59B H 0.2233 0.3444 0.2874 0.168 Uiso 1 1 calc R U . . .
H59C H 0.3475 0.3410 0.2729 0.168 Uiso 1 1 calc R U . . .
C60 C 0.1728(7) 0.4767(4) 0.2697(4) 0.109(4) Uani 1 1 d . . . . .
H60A H 0.1811 0.5136 0.2660 0.164 Uiso 1 1 calc R U . . .
H60B H 0.1017 0.4695 0.2819 0.164 Uiso 1 1 calc R U . . .
H60C H 0.1716 0.4602 0.2360 0.164 Uiso 1 1 calc R U . . .
C29 C 0.4371(10) 0.9110(3) 0.5187(3) 0.100(4) Uani 1 1 d . . . . .
H29A H 0.3679 0.8944 0.5256 0.150 Uiso 1 1 calc R U . . .
H29B H 0.4369 0.9468 0.5290 0.150 Uiso 1 1 calc R U . . .
H29C H 0.5036 0.8939 0.5386 0.150 Uiso 1 1 calc R U . . .
C73 C 0.0863(12) 0.5872(5) 0.1560(4) 0.127(5) Uani 1 1 d . . . . .
H73A H 0.1223 0.5971 0.1915 0.152 Uiso 1 1 calc R U . . .
H73B H 0.0518 0.6182 0.1383 0.152 Uiso 1 1 calc R U . . .
C74 C -0.0042(13) 0.5509(5) 0.1596(5) 0.143(6) Uani 1 1 d . . . . .
H74A H -0.0447 0.5427 0.1247 0.214 Uiso 1 1 calc R U . . .
H74B H -0.0572 0.5658 0.1800 0.214 Uiso 1 1 calc R U . . .
H74C H 0.0286 0.5197 0.1765 0.214 Uiso 1 1 calc R U . . .
C72 C 0.2668(14) 0.6016(5) 0.1036(6) 0.172(8) Uani 1 1 d . . . . .
H72 H 0.2608 0.6376 0.1053 0.206 Uiso 1 1 calc R U . . .
F2A F 0.2956(9) 0.6792(5) 0.2298(4) 0.0682(18) Uani 0.367(3) 1 d D . P A 2
F3A F 0.2324(11) 0.7453(4) 0.2541(5) 0.0665(19) Uani 0.367(3) 1 d D . P A 2
F1A F 0.1472(9) 0.6736(6) 0.2619(6) 0.0682(18) Uani 0.367(3) 1 d D . P A 2
F4A F 0.3798(10) 0.6102(4) 0.4792(5) 0.0725(13) Uani 0.367(3) 1 d D . P A 2
F5A F 0.2146(9) 0.6196(5) 0.4431(4) 0.0725(13) Uani 0.367(3) 1 d D . P A 2
F6A F 0.2964(11) 0.6780(4) 0.4948(5) 0.0725(13) Uani 0.367(3) 1 d D . P A 2

loop_
_atom_site_aniso_label
_atom_site_aniso_U_11
_atom_site_aniso_U_22
_atom_site_aniso_U_33
_atom_site_aniso_U_23
_atom_site_aniso_U_13
_atom_site_aniso_U_12
Fe3 0.0157(5) 0.0334(5) 0.0157(4) 0.0027(4) 0.0041(3) 0.0003(4)
Co1 0.0267(5) 0.0299(5) 0.0217(4) 0.0022(4) 0.0003(4) -0.0061(4)
Fe2 0.0173(5) 0.0367(5) 0.0154(4) 0.0035(4) 0.0027(4) 0.0019(4)
Fe1 0.0184(5) 0.0351(5) 0.0141(4) 0.0037(4) 0.0039(3) 0.0009(4)
Si2 0.0231(10) 0.0351(10) 0.0182(8) 0.0049(7) 0.0073(7) -0.0026(8)
Si3 0.0262(11) 0.0492(11) 0.0178(8) 0.0019(8) 0.0046(8) -0.0019(9)
Si1 0.0213(11) 0.0428(11) 0.0300(10) -0.0037(8) -0.0005(8) 0.0098(9)
N7 0.014(3) 0.042(3) 0.013(2) 0.000(2) 0.001(2) -0.001(2)
N5 0.013(3) 0.029(3) 0.017(2) 0.003(2) 0.002(2) 0.001(2)
N3 0.015(3) 0.039(3) 0.013(2) 0.003(2) 0.001(2) 0.005(2)
N1 0.023(3) 0.032(3) 0.018(2) 0.005(2) 0.004(2) 0.000(2)
N6 0.024(3) 0.032(3) 0.015(2) 0.008(2) 0.007(2) 0.000(2)
N2 0.023(3) 0.045(3) 0.014(2) 0.005(2) 0.005(2) 0.008(3)
N4 0.023(3) 0.041(3) 0.019(3) 0.001(2) 0.000(2) 0.004(2)
F1 0.024(3) 0.140(5) 0.036(2) 0.012(3) -0.007(2) -0.008(4)
C31 0.013(3) 0.031(3) 0.015(3) 0.004(3) 0.000(2) 0.003(3)
C48 0.022(4) 0.034(4) 0.027(3) 0.013(3) 0.006(3) 0.000(3)
C43 0.021(4) 0.023(3) 0.028(3) 0.002(3) 0.007(3) 0.001(3)
C3 0.011(3) 0.032(3) 0.020(3) 0.006(3) 0.004(2) 0.004(3)
C36 0.016(3) 0.034(4) 0.016(3) 0.003(3) 0.004(3) -0.003(3)
C32 0.018(4) 0.037(4) 0.019(3) 0.008(3) 0.005(3) -0.003(3)
C5 0.017(4) 0.038(4) 0.020(3) 0.003(3) -0.002(3) 0.000(3)
C24 0.023(4) 0.049(4) 0.015(3) -0.001(3) 0.001(3) 0.006(3)
C1 0.026(4) 0.028(3) 0.024(3) 0.006(3) 0.005(3) 0.000(3)
C2 0.029(4) 0.028(3) 0.023(3) 0.007(3) 0.006(3) -0.003(3)
C20 0.017(4) 0.045(4) 0.018(3) -0.004(3) -0.002(3) 0.006(3)
C35 0.025(4) 0.030(4) 0.026(3) 0.005(3) 0.005(3) -0.004(3)
C39 0.027(4) 0.038(4) 0.012(3) 0.002(3) 0.002(3) 0.005(3)
C34 0.023(4) 0.034(4) 0.020(3) -0.005(3) 0.000(3) 0.003(3)
C33 0.029(4) 0.032(4) 0.019(3) -0.003(3) 0.009(3) 0.000(3)
C6 0.023(4) 0.030(3) 0.026(3) -0.001(3) 0.004(3) 0.001(3)
C4 0.016(4) 0.038(4) 0.028(3) 0.004(3) 0.004(3) -0.005(3)
F3 0.048(5) 0.075(4) 0.063(4) 0.041(3) -0.024(3) 0.010(4)
C63 0.024(4) 0.047(4) 0.024(3) 0.001(3) 0.006(3) -0.002(3)
C47 0.018(4) 0.037(4) 0.030(3) 0.013(3) 0.002(3) 0.000(3)
C19 0.019(4) 0.034(4) 0.021(3) 0.001(3) 0.005(3) 0.006(3)
C46 0.019(4) 0.040(4) 0.046(4) 0.012(3) 0.005(3) -0.005(3)
C21 0.040(5) 0.078(5) 0.016(3) 0.005(3) 0.001(3) 0.011(4)
C7 0.022(4) 0.038(4) 0.024(3) 0.011(3) 0.010(3) 0.008(3)
C45 0.017(4) 0.052(4) 0.042(4) 0.022(3) 0.005(3) 0.001(3)
C8 0.031(4) 0.048(4) 0.024(3) 0.004(3) 0.008(3) 0.013(3)
C44 0.030(4) 0.054(4) 0.023(3) 0.010(3) 0.003(3) 0.002(3)
C37 0.032(4) 0.054(4) 0.027(3) 0.011(3) 0.015(3) 0.003(3)
C38 0.034(4) 0.049(4) 0.026(3) 0.008(3) 0.007(3) -0.007(3)
C62 0.035(4) 0.037(4) 0.023(3) 0.005(3) -0.001(3) -0.012(3)
C23 0.027(4) 0.088(6) 0.022(3) 0.010(3) 0.006(3) 0.013(4)
C67 0.040(5) 0.039(4) 0.037(4) 0.001(3) 0.003(3) -0.010(3)
C40 0.041(4) 0.037(4) 0.024(3) 0.007(3) -0.002(3) 0.001(3)
C42 0.049(5) 0.035(4) 0.028(4) -0.004(3) -0.002(3) -0.007(3)
F6 0.058(4) 0.108(3) 0.062(3) 0.028(2) 0.040(3) -0.007(3)
C61 0.040(5) 0.045(4) 0.026(3) 0.012(3) 0.004(3) -0.011(3)
C52 0.031(4) 0.045(4) 0.026(3) -0.001(3) 0.010(3) -0.009(3)
C15 0.039(4) 0.043(4) 0.020(3) 0.000(3) 0.014(3) 0.004(3)
C53 0.045(5) 0.039(4) 0.044(4) 0.007(3) 0.028(4) 0.008(4)
C12 0.019(4) 0.055(4) 0.015(3) 0.009(3) 0.007(3) 0.013(3)
C11 0.044(5) 0.060(5) 0.015(3) 0.003(3) 0.001(3) 0.012(4)
C14 0.043(5) 0.056(4) 0.027(4) -0.003(3) 0.007(3) -0.014(4)
C25 0.031(4) 0.053(4) 0.039(4) -0.002(3) -0.004(3) 0.012(3)
C64 0.041(5) 0.053(4) 0.026(4) -0.001(3) 0.012(3) -0.006(4)
C65 0.045(5) 0.054(5) 0.021(3) 0.003(3) 0.006(3) -0.014(4)
F2 0.024(3) 0.140(5) 0.036(2) 0.012(3) -0.007(2) -0.008(4)
C18 0.052(5) 0.059(5) 0.040(4) 0.007(4) 0.028(4) 0.003(4)
C54 0.067(6) 0.045(5) 0.038(4) -0.020(4) 0.019(4) -0.019(4)
C51 0.030(4) 0.038(4) 0.058(5) 0.005(4) 0.018(4) 0.000(3)
C9 0.044(5) 0.050(4) 0.039(4) 0.010(4) 0.016(4) 0.026(4)
C10 0.046(5) 0.067(5) 0.027(4) 0.019(4) 0.009(3) 0.029(4)
C41 0.027(4) 0.070(5) 0.031(4) -0.003(3) 0.004(3) 0.006(4)
C66 0.054(5) 0.050(5) 0.054(5) 0.025(4) 0.001(4) -0.005(4)
C22 0.037(5) 0.103(6) 0.022(4) 0.004(4) 0.014(3) 0.019(4)
F5 0.058(4) 0.108(3) 0.062(3) 0.028(2) 0.040(3) -0.007(3)
C68 0.035(5) 0.050(4) 0.042(4) -0.005(3) 0.007(3) -0.008(4)
C27 0.040(5) 0.051(5) 0.051(5) -0.012(4) -0.009(4) 0.013(4)
C26 0.026(4) 0.071(5) 0.057(5) -0.003(4) 0.006(4) 0.006(4)
F4 0.058(4) 0.108(3) 0.062(3) 0.028(2) 0.040(3) -0.007(3)
C13 0.033(5) 0.099(6) 0.028(4) 0.002(4) 0.000(3) -0.007(4)
C69 0.056(5) 0.058(5) 0.042(4) -0.019(4) 0.025(4) 0.001(4)
C55 0.024(4) 0.083(6) 0.044(4) 0.018(4) 0.000(3) -0.025(4)
C49 0.013(4) 0.073(5) 0.043(4) 0.035(3) -0.004(3) -0.022(3)
C50 0.013(4) 0.073(5) 0.043(4) 0.035(3) -0.004(3) -0.022(3)
O1 0.129(7) 0.103(6) 0.104(5) -0.017(4) -0.002(5) 0.013(5)
C70 0.069(6) 0.067(5) 0.024(4) 0.000(3) -0.008(4) -0.020(4)
C16 0.033(5) 0.104(7) 0.043(4) 0.018(4) 0.023(4) 0.002(4)
C17 0.098(7) 0.058(5) 0.050(5) -0.013(4) 0.044(5) -0.012(5)
C57 0.063(6) 0.128(8) 0.024(4) -0.010(4) 0.012(4) -0.051(6)
C28 0.083(7) 0.050(5) 0.079(6) -0.008(4) -0.011(5) 0.026(5)
C58 0.112(8) 0.077(6) 0.101(7) 0.051(5) 0.077(7) 0.051(6)
C30 0.073(7) 0.048(5) 0.155(10) -0.029(6) 0.022(7) -0.009(5)
C71 0.30(2) 0.097(9) 0.073(8) 0.007(6) 0.057(11) 0.097(12)
C56 0.099(8) 0.047(5) 0.153(9) 0.000(6) 0.084(7) 0.008(5)
C59 0.169(12) 0.110(8) 0.068(6) -0.046(6) 0.050(7) -0.099(8)
C60 0.031(6) 0.194(11) 0.096(7) 0.091(8) -0.006(5) -0.014(6)
C29 0.158(11) 0.073(6) 0.060(6) -0.026(5) -0.005(6) 0.041(7)
C73 0.146(13) 0.148(12) 0.073(8) -0.030(8) -0.014(8) 0.072(10)
C74 0.179(15) 0.135(12) 0.114(10) 0.025(8) 0.024(10) -0.054(11)
C72 0.182(16) 0.107(10) 0.174(14) 0.105(10) -0.110(12) -0.115(11)
F2A 0.024(3) 0.140(5) 0.036(2) 0.012(3) -0.007(2) -0.008(4)
F3A 0.048(5) 0.075(4) 0.063(4) 0.041(3) -0.024(3) 0.010(4)
F1A 0.024(3) 0.140(5) 0.036(2) 0.012(3) -0.007(2) -0.008(4)
F4A 0.058(4) 0.108(3) 0.062(3) 0.028(2) 0.040(3) -0.007(3)
F5A 0.058(4) 0.108(3) 0.062(3) 0.028(2) 0.040(3) -0.007(3)
F6A 0.058(4) 0.108(3) 0.062(3) 0.028(2) 0.040(3) -0.007(3)

loop_
_atom_type_symbol
_atom_type_description
_atom_type_scat_dispersion_real
_atom_type_scat_dispersion_imag
_atom_type_scat_source
C C 0.0033 0.0016 'International Tables Vol C Tables 4.2.6.8 and 6.1.1.4'
H H 0.0000 0.0000 'International Tables Vol C Tables 4.2.6.8 and 6.1.1.4'
Co Co 0.3494 0.9721 'International Tables Vol C Tables 4.2.6.8 and 6.1.1.4'
F F 0.0171 0.0103 'International Tables Vol C Tables 4.2.6.8 and 6.1.1.4'
Fe Fe 0.3463 0.8444 'International Tables Vol C Tables 4.2.6.8 and 6.1.1.4'
N N 0.0061 0.0033 'International Tables Vol C Tables 4.2.6.8 and 6.1.1.4'
O O 0.0106 0.0060 'International Tables Vol C Tables 4.2.6.8 and 6.1.1.4'
Si Si 0.0817 0.0704 'International Tables Vol C Tables 4.2.6.8 and 6.1.1.4'

loop_
_geom_angle_atom_site_label_1
_geom_angle_atom_site_label_2
_geom_angle_atom_site_label_3
_geom_angle
_geom_angle_site_symmetry_1
_geom_angle_site_symmetry_3
_geom_angle_publ_flag
N6 Fe3 N7 120.02(19) . . ?
N6 Fe3 N3 139.29(18) . . ?
N7 Fe3 N3 99.59(18) . . ?
N6 Fe3 N5 86.84(17) . . ?
N7 Fe3 N5 95.53(17) . . ?
N3 Fe3 N5 99.11(18) . . ?
N6 Fe3 Fe2 168.91(14) . . ?
N7 Fe3 Fe2 48.90(13) . . ?
N3 Fe3 Fe2 51.38(13) . . ?
N5 Fe3 Fe2 94.49(12) . . ?
N6 Fe3 Fe1 116.45(12) . . ?
N7 Fe3 Fe1 47.49(12) . . ?
N3 Fe3 Fe1 96.53(12) . . ?
N5 Fe3 Fe1 48.91(12) . . ?
Fe2 Fe3 Fe1 57.93(3) . . ?
C64 Co1 C53 111.5(3) . . ?
C64 Co1 C65 41.3(3) . . ?
C53 Co1 C65 140.0(3) . . ?
C64 Co1 C63 41.2(2) . . ?
C53 Co1 C63 111.1(3) . . ?
C65 Co1 C63 69.3(3) . . ?
C64 Co1 C55 140.6(3) . . ?
C53 Co1 C55 69.1(3) . . ?
C65 Co1 C55 111.9(3) . . ?
C63 Co1 C55 178.2(3) . . ?
C64 Co1 C62 68.9(3) . . ?
C53 Co1 C62 138.2(3) . . ?
C65 Co1 C62 69.1(2) . . ?
C63 Co1 C62 40.4(2) . . ?
C55 Co1 C62 138.4(3) . . ?
C64 Co1 C54 112.6(3) . . ?
C53 Co1 C54 41.3(3) . . ?
C65 Co1 C54 112.1(3) . . ?
C63 Co1 C54 140.5(3) . . ?
C55 Co1 C54 40.7(3) . . ?
C62 Co1 C54 178.5(3) . . ?
C64 Co1 C61 69.0(3) . . ?
C53 Co1 C61 179.0(3) . . ?
C65 Co1 C61 40.9(2) . . ?
C63 Co1 C61 68.7(3) . . ?
C55 Co1 C61 111.2(3) . . ?
C62 Co1 C61 41.0(2) . . ?
C54 Co1 C61 139.5(3) . . ?
C64 Co1 C52 139.0(3) . . ?
C53 Co1 C52 40.5(2) . . ?
C65 Co1 C52 179.5(3) . . ?
C63 Co1 C52 110.8(2) . . ?
C55 Co1 C52 68.1(3) . . ?
C62 Co1 C52 110.6(2) . . ?
C54 Co1 C52 68.2(3) . . ?
C61 Co1 C52 138.6(3) . . ?
C64 Co1 C51 178.8(3) . . ?
C53 Co1 C51 68.0(3) . . ?
C65 Co1 C51 139.7(3) . . ?
C63 Co1 C51 137.8(3) . . ?
C55 Co1 C51 40.5(3) . . ?
C62 Co1 C51 110.7(3) . . ?
C54 Co1 C51 67.9(3) . . ?
C61 Co1 C51 111.5(3) . . ?
C52 Co1 C51 39.9(3) . . ?
N4 Fe2 N7 112.38(19) . . ?
N4 Fe2 N1 144.1(2) . . ?
N7 Fe2 N1 101.74(18) . . ?
N4 Fe2 N3 87.42(18) . . ?
N7 Fe2 N3 98.32(18) . . ?
N1 Fe2 N3 98.62(18) . . ?
N4 Fe2 Fe1 161.47(15) . . ?
N7 Fe2 Fe1 49.45(13) . . ?
N1 Fe2 Fe1 52.68(13) . . ?
N3 Fe2 Fe1 98.20(12) . . ?
N4 Fe2 Fe3 111.25(14) . . ?
N7 Fe2 Fe3 49.52(13) . . ?
N1 Fe2 Fe3 98.99(14) . . ?
N3 Fe2 Fe3 49.47(13) . . ?
Fe1 Fe2 Fe3 61.74(3) . . ?
N7 Fe1 N2 120.87(19) . . ?
N7 Fe1 N5 99.02(18) . . ?
N2 Fe1 N5 138.37(18) . . ?
N7 Fe1 N1 100.31(18) . . ?
N2 Fe1 N1 86.97(19) . . ?
N5 Fe1 N1 97.87(19) . . ?
N7 Fe1 Fe2 50.33(13) . . ?
N2 Fe1 Fe2 115.78(14) . . ?
N5 Fe1 Fe2 98.09(12) . . ?
N1 Fe1 Fe2 50.36(12) . . ?
N7 Fe1 Fe3 48.92(13) . . ?
N2 Fe1 Fe3 169.69(15) . . ?
N5 Fe1 Fe3 51.03(12) . . ?
N1 Fe1 Fe3 96.18(12) . . ?
Fe2 Fe1 Fe3 60.33(3) . . ?
N6 Si2 C37 106.2(3) . . ?
N6 Si2 C38 114.7(2) . . ?
C37 Si2 C38 105.9(3) . . ?
N6 Si2 C39 113.0(2) . . ?
C37 Si2 C39 108.2(3) . . ?
C38 Si2 C39 108.4(3) . . ?
N2 Si3 C13 114.4(3) . . ?
N2 Si3 C14 104.6(3) . . ?
C13 Si3 C14 106.6(3) . . ?
N2 Si3 C15 113.0(3) . . ?
C13 Si3 C15 108.7(3) . . ?
C14 Si3 C15 109.1(3) . . ?
N4 Si1 C26 116.0(3) . . ?
N4 Si1 C25 105.7(3) . . ?
C26 Si1 C25 106.2(3) . . ?
N4 Si1 C27 111.6(3) . . ?
C26 Si1 C27 109.3(3) . . ?
C25 Si1 C27 107.5(3) . . ?
C43 N7 Fe1 139.4(4) . . ?
C43 N7 Fe2 115.6(4) . . ?
Fe1 N7 Fe2 80.21(18) . . ?
C43 N7 Fe3 133.6(4) . . ?
Fe1 N7 Fe3 83.58(18) . . ?
Fe2 N7 Fe3 81.58(17) . . ?
C31 N5 C3 115.1(4) . . ?
C31 N5 Fe1 115.9(3) . . ?
C3 N5 Fe1 119.0(3) . . ?
C31 N5 Fe3 104.0(3) . . ?
C3 N5 Fe3 116.9(3) . . ?
Fe1 N5 Fe3 80.06(16) . . ?
C19 N3 C5 116.2(4) . . ?
C19 N3 Fe3 115.2(3) . . ?
C5 N3 Fe3 116.1(3) . . ?
C19 N3 Fe2 105.3(3) . . ?
C5 N3 Fe2 119.2(3) . . ?
Fe3 N3 Fe2 79.16(16) . . ?
C7 N1 C1 114.9(4) . . ?
C7 N1 Fe2 117.2(4) . . ?
C1 N1 Fe2 118.1(3) . . ?
C7 N1 Fe1 104.4(3) . . ?
C1 N1 Fe1 118.9(3) . . ?
Fe2 N1 Fe1 76.95(16) . . ?
C36 N6 Si2 128.8(4) . . ?
C36 N6 Fe3 108.5(3) . . ?
Si2 N6 Fe3 122.5(2) . . ?
C12 N2 Si3 129.4(4) . . ?
C12 N2 Fe1 109.1(3) . . ?
Si3 N2 Fe1 121.4(3) . . ?
C24 N4 Si1 130.0(4) . . ?
C24 N4 Fe2 109.8(4) . . ?
Si1 N4 Fe2 120.1(2) . . ?
C32 C31 C36 120.0(5) . . ?
C32 C31 N5 121.7(5) . . ?
C36 C31 N5 118.2(4) . . ?
C47 C48 C43 121.3(5) . . ?
C47 C48 H48 119.4 . . ?
C43 C48 H48 119.4 . . ?
N7 C43 C44 121.4(5) . . ?
N7 C43 C48 122.1(5) . . ?
C44 C43 C48 116.4(6) . . ?
N5 C3 C2 113.0(4) . . ?
N5 C3 C4 111.2(4) . . ?
C2 C3 C4 109.4(5) . . ?
N5 C3 H3 107.7 . . ?
C2 C3 H3 107.7 . . ?
C4 C3 H3 107.7 . . ?
N6 C36 C35 124.9(5) . . ?
N6 C36 C31 118.7(5) . . ?
C35 C36 C31 116.4(5) . . ?
C33 C32 C31 122.3(5) . . ?
C33 C32 H32 118.9 . . ?
C31 C32 H32 118.9 . . ?
N3 C5 C4 114.0(5) . . ?
N3 C5 C6 110.2(5) . . ?
C4 C5 C6 109.7(4) . . ?
N3 C5 H5 107.6 . . ?
C4 C5 H5 107.6 . . ?
C6 C5 H5 107.6 . . ?
N4 C24 C23 124.7(6) . . ?
N4 C24 C19 118.6(5) . . ?
C23 C24 C19 116.7(5) . . ?
N1 C1 C6 114.2(5) . . ?
N1 C1 C2 110.9(5) . . ?
C6 C1 C2 109.8(5) . . ?
N1 C1 H1 107.2 . . ?
C6 C1 H1 107.2 . . ?
C2 C1 H1 107.2 . . ?
C3 C2 C1 114.4(4) . . ?
C3 C2 H2A 108.7 . . ?
C1 C2 H2A 108.7 . . ?
C3 C2 H2B 108.7 . . ?
C1 C2 H2B 108.7 . . ?
H2A C2 H2B 107.6 . . ?
C19 C20 C21 120.8(6) . . ?
C19 C20 H20 119.6 . . ?
C21 C20 H20 119.6 . . ?
C34 C35 C36 122.6(5) . . ?
C34 C35 H35 118.7 . . ?
C36 C35 H35 118.7 . . ?
C42 C39 C40 108.8(4) . . ?
C42 C39 C41 108.3(5) . . ?
C40 C39 C41 108.6(5) . . ?
C42 C39 Si2 111.0(4) . . ?
C40 C39 Si2 110.5(4) . . ?
C41 C39 Si2 109.7(4) . . ?
C33 C34 C35 119.7(5) . . ?
C33 C34 H34 120.2 . . ?
C35 C34 H34 120.2 . . ?
C32 C33 C34 119.1(5) . . ?
C32 C33 H33 120.5 . . ?
C34 C33 H33 120.5 . . ?
C1 C6 C5 114.3(5) . . ?
C1 C6 H6A 108.7 . . ?
C5 C6 H6A 108.7 . . ?
C1 C6 H6B 108.7 . . ?
C5 C6 H6B 108.7 . . ?
H6A C6 H6B 107.6 . . ?
C5 C4 C3 115.0(5) . . ?
C5 C4 H4A 108.5 . . ?
C3 C4 H4A 108.5 . . ?
C5 C4 H4B 108.5 . . ?
C3 C4 H4B 108.5 . . ?
H4A C4 H4B 107.5 . . ?
C62 C63 C64 108.3(6) . . ?
C62 C63 C68 126.2(6) . . ?
C64 C63 C68 125.4(6) . . ?
C62 C63 Co1 70.2(4) . . ?
C64 C63 Co1 68.8(4) . . ?
C68 C63 Co1 128.6(4) . . ?
C48 C47 C46 121.2(6) . . ?
C48 C47 C50 119.1(5) . . ?
C46 C47 C50 119.7(6) . . ?
C20 C19 C24 120.4(5) . . ?
C20 C19 N3 122.3(5) . . ?
C24 C19 N3 117.3(5) . . ?
C45 C46 C47 118.6(6) . . ?
C45 C46 H46 120.7 . . ?
C47 C46 H46 120.7 . . ?
C22 C21 C20 119.3(6) . . ?
C22 C21 H21 120.3 . . ?
C20 C21 H21 120.3 . . ?
C8 C7 C12 121.0(5) . . ?
C8 C7 N1 120.8(5) . . ?
C12 C7 N1 118.2(5) . . ?
C46 C45 C44 120.5(6) . . ?
C46 C45 C49 120.1(6) . . ?
C44 C45 C49 119.5(6) . . ?
C9 C8 C7 120.7(6) . . ?
C9 C8 H8 119.6 . . ?
C7 C8 H8 119.6 . . ?
C45 C44 C43 122.0(6) . . ?
C45 C44 H44 119.0 . . ?
C43 C44 H44 119.0 . . ?
Si2 C37 H37A 109.5 . . ?
Si2 C37 H37B 109.5 . . ?
H37A C37 H37B 109.5 . . ?
Si2 C37 H37C 109.5 . . ?
H37A C37 H37C 109.5 . . ?
H37B C37 H37C 109.5 . . ?
Si2 C38 H38A 109.5 . . ?
Si2 C38 H38B 109.5 . . ?
H38A C38 H38B 109.5 . . ?
Si2 C38 H38C 109.5 . . ?
H38A C38 H38C 109.5 . . ?
H38B C38 H38C 109.5 . . ?
C63 C62 C61 108.1(5) . . ?
C63 C62 C67 126.0(6) . . ?
C61 C62 C67 125.8(6) . . ?
C63 C62 Co1 69.4(3) . . ?
C61 C62 Co1 69.6(3) . . ?
C67 C62 Co1 129.1(4) . . ?
C22 C23 C24 121.5(6) . . ?
C22 C23 H23 119.3 . . ?
C24 C23 H23 119.3 . . ?
C62 C67 H67A 109.5 . . ?
C62 C67 H67B 109.5 . . ?
H67A C67 H67B 109.5 . . ?
C62 C67 H67C 109.5 . . ?
H67A C67 H67C 109.5 . . ?
H67B C67 H67C 109.5 . . ?
C39 C40 H40A 109.5 . . ?
C39 C40 H40B 109.5 . . ?
H40A C40 H40B 109.5 . . ?
C39 C40 H40C 109.5 . . ?
H40A C40 H40C 109.5 . . ?
H40B C40 H40C 109.5 . . ?
C39 C42 H42A 109.5 . . ?
C39 C42 H42B 109.5 . . ?
H42A C42 H42B 109.5 . . ?
C39 C42 H42C 109.5 . . ?
H42A C42 H42C 109.5 . . ?
H42B C42 H42C 109.5 . . ?
C65 C61 C62 107.9(6) . . ?
C65 C61 C66 125.9(6) . . ?
C62 C61 C66 126.1(6) . . ?
C65 C61 Co1 69.0(3) . . ?
C62 C61 Co1 69.4(3) . . ?
C66 C61 Co1 128.7(5) . . ?
C51 C52 C53 108.6(6) . . ?
C51 C52 C57 125.9(7) . . ?
C53 C52 C57 125.5(7) . . ?
C51 C52 Co1 70.1(4) . . ?
C53 C52 Co1 69.1(3) . . ?
C57 C52 Co1 127.7(4) . . ?
C16 C15 C18 108.3(6) . . ?
C16 C15 C17 109.3(6) . . ?
C18 C15 C17 107.6(5) . . ?
C16 C15 Si3 109.5(4) . . ?
C18 C15 Si3 111.8(4) . . ?
C17 C15 Si3 110.4(5) . . ?
C52 C53 C54 107.3(6) . . ?
C52 C53 C58 124.3(7) . . ?
C54 C53 C58 128.3(7) . . ?
C52 C53 Co1 70.4(3) . . ?
C54 C53 Co1 69.8(4) . . ?
C58 C53 Co1 128.2(5) . . ?
N2 C12 C11 125.3(5) . . ?
N2 C12 C7 119.0(5) . . ?
C11 C12 C7 115.7(6) . . ?
C10 C11 C12 122.3(6) . . ?
C10 C11 H11 118.8 . . ?
C12 C11 H11 118.8 . . ?
Si3 C14 H14A 109.5 . . ?
Si3 C14 H14B 109.5 . . ?
H14A C14 H14B 109.5 . . ?
Si3 C14 H14C 109.5 . . ?
H14A C14 H14C 109.5 . . ?
H14B C14 H14C 109.5 . . ?
Si1 C25 H25A 109.5 . . ?
Si1 C25 H25B 109.5 . . ?
H25A C25 H25B 109.5 . . ?
Si1 C25 H25C 109.5 . . ?
H25A C25 H25C 109.5 . . ?
H25B C25 H25C 109.5 . . ?
C63 C64 C65 108.1(6) . . ?
C63 C64 C69 125.5(6) . . ?
C65 C64 C69 126.3(6) . . ?
C63 C64 Co1 70.0(3) . . ?
C65 C64 Co1 69.9(4) . . ?
C69 C64 Co1 127.3(5) . . ?
C61 C65 C64 107.5(6) . . ?
C61 C65 C70 126.8(7) . . ?
C64 C65 C70 125.6(6) . . ?
C61 C65 Co1 70.1(3) . . ?
C64 C65 Co1 68.8(3) . . ?
C70 C65 Co1 128.5(5) . . ?
C15 C18 H18A 109.5 . . ?
C15 C18 H18B 109.5 . . ?
H18A C18 H18B 109.5 . . ?
C15 C18 H18C 109.5 . . ?
H18A C18 H18C 109.5 . . ?
H18B C18 H18C 109.5 . . ?
C55 C54 C53 107.7(6) . . ?
C55 C54 C59 126.3(8) . . ?
C53 C54 C59 125.9(8) . . ?
C55 C54 Co1 69.4(4) . . ?
C53 C54 Co1 68.9(4) . . ?
C59 C54 Co1 129.5(5) . . ?
C52 C51 C55 108.9(6) . . ?
C52 C51 C56 126.4(7) . . ?
C55 C51 C56 124.7(8) . . ?
C52 C51 Co1 70.0(4) . . ?
C55 C51 Co1 69.3(4) . . ?
C56 C51 Co1 127.9(5) . . ?
C10 C9 C8 119.5(6) . . ?
C10 C9 H9 120.2 . . ?
C8 C9 H9 120.2 . . ?
C9 C10 C11 120.6(6) . . ?
C9 C10 H10 119.7 . . ?
C11 C10 H10 119.7 . . ?
C39 C41 H41A 109.5 . . ?
C39 C41 H41B 109.5 . . ?
H41A C41 H41B 109.5 . . ?
C39 C41 H41C 109.5 . . ?
H41A C41 H41C 109.5 . . ?
H41B C41 H41C 109.5 . . ?
C61 C66 H66A 109.5 . . ?
C61 C66 H66B 109.5 . . ?
H66A C66 H66B 109.5 . . ?
C61 C66 H66C 109.5 . . ?
H66A C66 H66C 109.5 . . ?
H66B C66 H66C 109.5 . . ?
C21 C22 C23 121.1(6) . . ?
C21 C22 H22 119.5 . . ?
C23 C22 H22 119.5 . . ?
C63 C68 H68A 109.5 . . ?
C63 C68 H68B 109.5 . . ?
H68A C68 H68B 109.5 . . ?
C63 C68 H68C 109.5 . . ?
H68A C68 H68C 109.5 . . ?
H68B C68 H68C 109.5 . . ?
C30 C27 C29 109.3(7) . . ?
C30 C27 C28 110.0(7) . . ?
C29 C27 C28 107.3(7) . . ?
C30 C27 Si1 109.1(5) . . ?
C29 C27 Si1 110.7(5) . . ?
C28 C27 Si1 110.5(5) . . ?
Si1 C26 H26A 109.5 . . ?
Si1 C26 H26B 109.5 . . ?
H26A C26 H26B 109.5 . . ?
Si1 C26 H26C 109.5 . . ?
H26A C26 H26C 109.5 . . ?
H26B C26 H26C 109.5 . . ?
Si3 C13 H13A 109.5 . . ?
Si3 C13 H13B 109.5 . . ?
H13A C13 H13B 109.5 . . ?
Si3 C13 H13C 109.5 . . ?
H13A C13 H13C 109.5 . . ?
H13B C13 H13C 109.5 . . ?
C64 C69 H69A 109.5 . . ?
C64 C69 H69B 109.5 . . ?
H69A C69 H69B 109.5 . . ?
C64 C69 H69C 109.5 . . ?
H69A C69 H69C 109.5 . . ?
H69B C69 H69C 109.5 . . ?
C51 C55 C54 107.5(6) . . ?
C51 C55 C60 124.1(8) . . ?
C54 C55 C60 128.3(8) . . ?
C51 C55 Co1 70.2(4) . . ?
C54 C55 Co1 69.9(4) . . ?
C60 C55 Co1 127.9(5) . . ?
F4 C49 F5 108.7(6) . . ?
F6A C49 F5A 111.2(8) . . ?
F6A C49 C45 125.2(8) . . ?
F4 C49 C45 121.9(7) . . ?
F5 C49 C45 114.0(6) . . ?
F5A C49 C45 110.9(7) . . ?
F4 C49 F6 101.1(6) . . ?
F5 C49 F6 94.9(6) . . ?
C45 C49 F6 112.2(6) . . ?
F6A C49 F4A 104.4(8) . . ?
F5A C49 F4A 92.5(7) . . ?
C45 C49 F4A 107.2(7) . . ?
F2 C50 F1 115.7(7) . . ?
F3A C50 F1A 111.2(9) . . ?
F2 C50 F3 102.2(6) . . ?
F1 C50 F3 101.8(6) . . ?
F2 C50 C47 115.5(6) . . ?
F3A C50 C47 119.2(8) . . ?
F1 C50 C47 112.0(7) . . ?
F1A C50 C47 120.8(9) . . ?
F3 C50 C47 107.8(6) . . ?
F3A C50 F2A 93.2(7) . . ?
F1A C50 F2A 95.3(8) . . ?
C47 C50 F2A 110.2(7) . . ?
C73 O1 C72 127.5(11) . . ?
C65 C70 H70A 109.5 . . ?
C65 C70 H70B 109.5 . . ?
H70A C70 H70B 109.5 . . ?
C65 C70 H70C 109.5 . . ?
H70A C70 H70C 109.5 . . ?
H70B C70 H70C 109.5 . . ?
C15 C16 H16A 109.5 . . ?
C15 C16 H16B 109.5 . . ?
H16A C16 H16B 109.5 . . ?
C15 C16 H16C 109.5 . . ?
H16A C16 H16C 109.5 . . ?
H16B C16 H16C 109.5 . . ?
C15 C17 H17A 109.5 . . ?
C15 C17 H17B 109.5 . . ?
H17A C17 H17B 109.5 . . ?
C15 C17 H17C 109.5 . . ?
H17A C17 H17C 109.5 . . ?
H17B C17 H17C 109.5 . . ?
C52 C57 H57A 109.5 . . ?
C52 C57 H57B 109.5 . . ?
H57A C57 H57B 109.5 . . ?
C52 C57 H57C 109.5 . . ?
H57A C57 H57C 109.5 . . ?
H57B C57 H57C 109.5 . . ?
C27 C28 H28A 109.5 . . ?
C27 C28 H28B 109.5 . . ?
H28A C28 H28B 109.5 . . ?
C27 C28 H28C 109.5 . . ?
H28A C28 H28C 109.5 . . ?
H28B C28 H28C 109.5 . . ?
C53 C58 H58A 109.5 . . ?
C53 C58 H58B 109.5 . . ?
H58A C58 H58B 109.5 . . ?
C53 C58 H58C 109.5 . . ?
H58A C58 H58C 109.5 . . ?
H58B C58 H58C 109.5 . . ?
C27 C30 H30A 109.5 . . ?
C27 C30 H30B 109.5 . . ?
H30A C30 H30B 109.5 . . ?
C27 C30 H30C 109.5 . . ?
H30A C30 H30C 109.5 . . ?
H30B C30 H30C 109.5 . . ?
C72 C71 H71A 109.5 . . ?
C72 C71 H71B 109.5 . . ?
H71A C71 H71B 109.5 . . ?
C72 C71 H71C 109.5 . . ?
H71A C71 H71C 109.5 . . ?
H71B C71 H71C 109.5 . . ?
C51 C56 H56A 109.5 . . ?
C51 C56 H56B 109.5 . . ?
H56A C56 H56B 109.5 . . ?
C51 C56 H56C 109.5 . . ?
H56A C56 H56C 109.5 . . ?
H56B C56 H56C 109.5 . . ?
C54 C59 H59A 109.5 . . ?
C54 C59 H59B 109.5 . . ?
H59A C59 H59B 109.5 . . ?
C54 C59 H59C 109.5 . . ?
H59A C59 H59C 109.5 . . ?
H59B C59 H59C 109.5 . . ?
C55 C60 H60A 109.5 . . ?
C55 C60 H60B 109.5 . . ?
H60A C60 H60B 109.5 . . ?
C55 C60 H60C 109.5 . . ?
H60A C60 H60C 109.5 . . ?
H60B C60 H60C 109.5 . . ?
C27 C29 H29A 109.5 . . ?
C27 C29 H29B 109.5 . . ?
H29A C29 H29B 109.5 . . ?
C27 C29 H29C 109.5 . . ?
H29A C29 H29C 109.5 . . ?
H29B C29 H29C 109.5 . . ?
C74 C73 O1 115.7(11) . . ?
C74 C73 H73A 108.4 . . ?
O1 C73 H73A 108.4 . . ?
C74 C73 H73B 108.4 . . ?
O1 C73 H73B 108.4 . . ?
H73A C73 H73B 107.4 . . ?
C73 C74 H74A 109.5 . . ?
C73 C74 H74B 109.5 . . ?
H74A C74 H74B 109.5 . . ?
C73 C74 H74C 109.5 . . ?
H74A C74 H74C 109.5 . . ?
H74B C74 H74C 109.5 . . ?
C71 C72 O1 123.7(13) . . ?
C71 C72 H72 118.1 . . ?
O1 C72 H72 118.1 . . ?

loop_
_geom_bond_atom_site_label_1
_geom_bond_atom_site_label_2
_geom_bond_distance
_geom_bond_site_symmetry_2
_geom_bond_publ_flag
Fe3 N6 1.951(5) . ?
Fe3 N7 1.996(5) . ?
Fe3 N3 2.009(5) . ?
Fe3 N5 2.077(4) . ?
Fe3 Fe2 2.5963(11) . ?
Fe3 Fe1 2.6318(10) . ?
Co1 C64 2.023(6) . ?
Co1 C53 2.037(6) . ?
Co1 C65 2.038(6) . ?
Co1 C63 2.038(6) . ?
Co1 C55 2.044(7) . ?
Co1 C62 2.050(6) . ?
Co1 C54 2.050(7) . ?
Co1 C61 2.053(6) . ?
Co1 C52 2.055(6) . ?
Co1 C51 2.055(6) . ?
Fe2 N4 1.933(5) . ?
Fe2 N7 1.978(5) . ?
Fe2 N1 2.001(4) . ?
Fe2 N3 2.065(4) . ?
Fe2 Fe1 2.5319(11) . ?
Fe1 N7 1.952(4) . ?
Fe1 N2 1.958(4) . ?
Fe1 N5 2.014(4) . ?
Fe1 N1 2.067(5) . ?
Si2 N6 1.721(4) . ?
Si2 C37 1.870(6) . ?
Si2 C38 1.880(6) . ?
Si2 C39 1.903(6) . ?
Si3 N2 1.727(5) . ?
Si3 C13 1.865(7) . ?
Si3 C14 1.868(6) . ?
Si3 C15 1.901(6) . ?
Si1 N4 1.716(5) . ?
Si1 C26 1.868(7) . ?
Si1 C25 1.873(6) . ?
Si1 C27 1.903(7) . ?
N7 C43 1.372(7) . ?
N5 C31 1.434(7) . ?
N5 C3 1.492(7) . ?
N3 C19 1.440(6) . ?
N3 C5 1.499(7) . ?
N1 C7 1.440(7) . ?
N1 C1 1.491(7) . ?
N6 C36 1.394(6) . ?
N2 C12 1.384(8) . ?
N4 C24 1.394(7) . ?
F1 C50 1.297(9) . ?
C31 C32 1.383(7) . ?
C31 C36 1.422(7) . ?
C48 C47 1.379(8) . ?
C48 C43 1.409(8) . ?
C48 H48 0.9500 . ?
C43 C44 1.399(8) . ?
C3 C2 1.529(7) . ?
C3 C4 1.541(7) . ?
C3 H3 1.0000 . ?
C36 C35 1.408(8) . ?
C32 C33 1.378(8) . ?
C32 H32 0.9500 . ?
C5 C4 1.532(8) . ?
C5 C6 1.536(7) . ?
C5 H5 1.0000 . ?
C24 C23 1.401(8) . ?
C24 C19 1.430(8) . ?
C1 C6 1.531(7) . ?
C1 C2 1.543(8) . ?
C1 H1 1.0000 . ?
C2 H2A 0.9900 . ?
C2 H2B 0.9900 . ?
C20 C19 1.385(7) . ?
C20 C21 1.392(8) . ?
C20 H20 0.9500 . ?
C35 C34 1.386(7) . ?
C35 H35 0.9500 . ?
C39 C42 1.523(8) . ?
C39 C40 1.526(7) . ?
C39 C41 1.530(8) . ?
C34 C33 1.384(8) . ?
C34 H34 0.9500 . ?
C33 H33 0.9500 . ?
C6 H6A 0.9900 . ?
C6 H6B 0.9900 . ?
C4 H4A 0.9900 . ?
C4 H4B 0.9900 . ?
F3 C50 1.429(8) . ?
C63 C62 1.412(8) . ?
C63 C64 1.428(8) . ?
C63 C68 1.506(9) . ?
C47 C46 1.385(8) . ?
C47 C50 1.472(9) . ?
C46 C45 1.382(8) . ?
C46 H46 0.9500 . ?
C21 C22 1.362(9) . ?
C21 H21 0.9500 . ?
C7 C8 1.398(8) . ?
C7 C12 1.418(8) . ?
C45 C44 1.387(9) . ?
C45 C49 1.427(9) . ?
C8 C9 1.381(8) . ?
C8 H8 0.9500 . ?
C44 H44 0.9500 . ?
C37 H37A 0.9800 . ?
C37 H37B 0.9800 . ?
C37 H37C 0.9800 . ?
C38 H38A 0.9800 . ?
C38 H38B 0.9800 . ?
C38 H38C 0.9800 . ?
C62 C61 1.437(8) . ?
C62 C67 1.501(8) . ?
C23 C22 1.387(9) . ?
C23 H23 0.9500 . ?
C67 H67A 0.9800 . ?
C67 H67B 0.9800 . ?
C67 H67C 0.9800 . ?
C40 H40A 0.9800 . ?
C40 H40B 0.9800 . ?
C40 H40C 0.9800 . ?
C42 H42A 0.9800 . ?
C42 H42B 0.9800 . ?
C42 H42C 0.9800 . ?
F6 C49 1.431(9) . ?
C61 C65 1.429(9) . ?
C61 C66 1.495(9) . ?
C52 C51 1.403(9) . ?
C52 C53 1.416(9) . ?
C52 C57 1.494(9) . ?
C15 C16 1.515(9) . ?
C15 C18 1.533(8) . ?
C15 C17 1.537(9) . ?
C53 C54 1.441(10) . ?
C53 C58 1.495(10) . ?
C12 C11 1.414(8) . ?
C11 C10 1.381(9) . ?
C11 H11 0.9500 . ?
C14 H14A 0.9800 . ?
C14 H14B 0.9800 . ?
C14 H14C 0.9800 . ?
C25 H25A 0.9800 . ?
C25 H25B 0.9800 . ?
C25 H25C 0.9800 . ?
C64 C65 1.434(9) . ?
C64 C69 1.509(9) . ?
C65 C70 1.479(9) . ?
F2 C50 1.270(8) . ?
C18 H18A 0.9800 . ?
C18 H18B 0.9800 . ?
C18 H18C 0.9800 . ?
C54 C55 1.423(10) . ?
C54 C59 1.501(10) . ?
C51 C55 1.418(9) . ?
C51 C56 1.511(10) . ?
C9 C10 1.369(9) . ?
C9 H9 0.9500 . ?
C10 H10 0.9500 . ?
C41 H41A 0.9800 . ?
C41 H41B 0.9800 . ?
C41 H41C 0.9800 . ?
C66 H66A 0.9800 . ?
C66 H66B 0.9800 . ?
C66 H66C 0.9800 . ?
C22 H22 0.9500 . ?
F5 C49 1.391(8) . ?
C68 H68A 0.9800 . ?
C68 H68B 0.9800 . ?
C68 H68C 0.9800 . ?
C27 C30 1.531(11) . ?
C27 C29 1.538(10) . ?
C27 C28 1.539(10) . ?
C26 H26A 0.9800 . ?
C26 H26B 0.9800 . ?
C26 H26C 0.9800 . ?
F4 C49 1.239(8) . ?
C13 H13A 0.9800 . ?
C13 H13B 0.9800 . ?
C13 H13C 0.9800 . ?
C69 H69A 0.9800 . ?
C69 H69B 0.9800 . ?
C69 H69C 0.9800 . ?
C55 C60 1.504(10) . ?
C49 F6A 1.223(10) . ?
C49 F5A 1.394(10) . ?
C49 F4A 1.447(10) . ?
C50 F3A 1.296(10) . ?
C50 F1A 1.332(11) . ?
C50 F2A 1.507(10) . ?
O1 C73 1.529(13) . ?
O1 C72 1.573(14) . ?
C70 H70A 0.9800 . ?
C70 H70B 0.9800 . ?
C70 H70C 0.9800 . ?
C16 H16A 0.9800 . ?
C16 H16B 0.9800 . ?
C16 H16C 0.9800 . ?
C17 H17A 0.9800 . ?
C17 H17B 0.9800 . ?
C17 H17C 0.9800 . ?
C57 H57A 0.9800 . ?
C57 H57B 0.9800 . ?
C57 H57C 0.9800 . ?
C28 H28A 0.9800 . ?
C28 H28B 0.9800 . ?
C28 H28C 0.9800 . ?
C58 H58A 0.9800 . ?
C58 H58B 0.9800 . ?
C58 H58C 0.9800 . ?
C30 H30A 0.9800 . ?
C30 H30B 0.9800 . ?
C30 H30C 0.9800 . ?
C71 C72 1.31(2) . ?
C71 H71A 0.9800 . ?
C71 H71B 0.9800 . ?
C71 H71C 0.9800 . ?
C56 H56A 0.9800 . ?
C56 H56B 0.9800 . ?
C56 H56C 0.9800 . ?
C59 H59A 0.9800 . ?
C59 H59B 0.9800 . ?
C59 H59C 0.9800 . ?
C60 H60A 0.9800 . ?
C60 H60B 0.9800 . ?
C60 H60C 0.9800 . ?
C29 H29A 0.9800 . ?
C29 H29B 0.9800 . ?
C29 H29C 0.9800 . ?
C73 C74 1.460(15) . ?
C73 H73A 0.9900 . ?
C73 H73B 0.9900 . ?
C74 H74A 0.9800 . ?
C74 H74B 0.9800 . ?
C74 H74C 0.9800 . ?
C72 H72 0.9500 . ?

loop_
_geom_torsion_atom_site_label_1
_geom_torsion_atom_site_label_2
_geom_torsion_atom_site_label_3
_geom_torsion_atom_site_label_4
_geom_torsion
_geom_torsion_site_symmetry_1
_geom_torsion_site_symmetry_2
_geom_torsion_site_symmetry_3
_geom_torsion_site_symmetry_4
_geom_torsion_publ_flag
C37 Si2 N6 C36 -171.1(5) . . . . ?
C38 Si2 N6 C36 -54.5(6) . . . . ?
C39 Si2 N6 C36 70.5(5) . . . . ?
C37 Si2 N6 Fe3 15.7(4) . . . . ?
C38 Si2 N6 Fe3 132.3(3) . . . . ?
C39 Si2 N6 Fe3 -102.8(3) . . . . ?
C13 Si3 N2 C12 -49.6(6) . . . . ?
C14 Si3 N2 C12 -165.8(5) . . . . ?
C15 Si3 N2 C12 75.5(6) . . . . ?
C13 Si3 N2 Fe1 125.2(3) . . . . ?
C14 Si3 N2 Fe1 9.0(4) . . . . ?
C15 Si3 N2 Fe1 -109.6(3) . . . . ?
C26 Si1 N4 C24 -57.0(6) . . . . ?
C25 Si1 N4 C24 -174.3(5) . . . . ?
C27 Si1 N4 C24 69.1(6) . . . . ?
C26 Si1 N4 Fe2 126.6(3) . . . . ?
C25 Si1 N4 Fe2 9.2(4) . . . . ?
C27 Si1 N4 Fe2 -107.3(4) . . . . ?
C3 N5 C31 C32 -64.1(7) . . . . ?
Fe1 N5 C31 C32 81.2(6) . . . . ?
Fe3 N5 C31 C32 166.8(5) . . . . ?
C3 N5 C31 C36 118.4(5) . . . . ?
Fe1 N5 C31 C36 -96.3(5) . . . . ?
Fe3 N5 C31 C36 -10.7(6) . . . . ?
Fe1 N7 C43 C44 172.9(5) . . . . ?
Fe2 N7 C43 C44 -81.5(6) . . . . ?
Fe3 N7 C43 C44 22.0(8) . . . . ?
Fe1 N7 C43 C48 -11.3(9) . . . . ?
Fe2 N7 C43 C48 94.3(5) . . . . ?
Fe3 N7 C43 C48 -162.2(4) . . . . ?
C47 C48 C43 N7 -175.4(5) . . . . ?
C47 C48 C43 C44 0.6(9) . . . . ?
C31 N5 C3 C2 129.6(5) . . . . ?
Fe1 N5 C3 C2 -14.6(5) . . . . ?
Fe3 N5 C3 C2 -108.0(4) . . . . ?
C31 N5 C3 C4 -106.9(5) . . . . ?
Fe1 N5 C3 C4 109.0(4) . . . . ?
Fe3 N5 C3 C4 15.5(5) . . . . ?
Si2 N6 C36 C35 24.1(8) . . . . ?
Fe3 N6 C36 C35 -161.9(5) . . . . ?
Si2 N6 C36 C31 -157.7(4) . . . . ?
Fe3 N6 C36 C31 16.3(6) . . . . ?
C32 C31 C36 N6 179.3(5) . . . . ?
N5 C31 C36 N6 -3.1(8) . . . . ?
C32 C31 C36 C35 -2.4(8) . . . . ?
N5 C31 C36 C35 175.2(5) . . . . ?
C36 C31 C32 C33 0.5(9) . . . . ?
N5 C31 C32 C33 -177.0(5) . . . . ?
C19 N3 C5 C4 129.2(5) . . . . ?
Fe3 N3 C5 C4 -11.1(6) . . . . ?
Fe2 N3 C5 C4 -103.1(5) . . . . ?
C19 N3 C5 C6 -107.0(5) . . . . ?
Fe3 N3 C5 C6 112.7(4) . . . . ?
Fe2 N3 C5 C6 20.7(6) . . . . ?
Si1 N4 C24 C23 17.1(9) . . . . ?
Fe2 N4 C24 C23 -166.2(5) . . . . ?
Si1 N4 C24 C19 -164.2(4) . . . . ?
Fe2 N4 C24 C19 12.5(7) . . . . ?
C7 N1 C1 C6 129.7(5) . . . . ?
Fe2 N1 C1 C6 -15.3(6) . . . . ?
Fe1 N1 C1 C6 -105.5(4) . . . . ?
C7 N1 C1 C2 -105.5(5) . . . . ?
Fe2 N1 C1 C2 109.4(4) . . . . ?
Fe1 N1 C1 C2 19.2(5) . . . . ?
N5 C3 C2 C1 71.8(6) . . . . ?
C4 C3 C2 C1 -52.8(6) . . . . ?
N1 C1 C2 C3 -73.7(6) . . . . ?
C6 C1 C2 C3 53.5(6) . . . . ?
N6 C36 C35 C34 -179.6(5) . . . . ?
C31 C36 C35 C34 2.2(9) . . . . ?
C36 C35 C34 C33 0.0(9) . . . . ?
C31 C32 C33 C34 1.8(9) . . . . ?
C35 C34 C33 C32 -2.0(9) . . . . ?
N1 C1 C6 C5 72.1(6) . . . . ?
C2 C1 C6 C5 -53.2(6) . . . . ?
N3 C5 C6 C1 -73.6(6) . . . . ?
C4 C5 C6 C1 52.8(7) . . . . ?
N3 C5 C4 C3 71.5(6) . . . . ?
C6 C5 C4 C3 -52.6(6) . . . . ?
N5 C3 C4 C5 -72.9(6) . . . . ?
C2 C3 C4 C5 52.7(6) . . . . ?
C43 C48 C47 C46 -1.2(9) . . . . ?
C43 C48 C47 C50 175.9(6) . . . . ?
C21 C20 C19 C24 3.5(9) . . . . ?
C21 C20 C19 N3 -174.0(6) . . . . ?
N4 C24 C19 C20 176.1(5) . . . . ?
C23 C24 C19 C20 -5.1(9) . . . . ?
N4 C24 C19 N3 -6.3(8) . . . . ?
C23 C24 C19 N3 172.5(5) . . . . ?
C5 N3 C19 C20 -51.1(7) . . . . ?
Fe3 N3 C19 C20 89.6(6) . . . . ?
Fe2 N3 C19 C20 174.6(5) . . . . ?
C5 N3 C19 C24 131.4(5) . . . . ?
Fe3 N3 C19 C24 -88.0(5) . . . . ?
Fe2 N3 C19 C24 -2.9(6) . . . . ?
C48 C47 C46 C45 1.2(9) . . . . ?
C50 C47 C46 C45 -175.9(6) . . . . ?
C19 C20 C21 C22 0.6(10) . . . . ?
C1 N1 C7 C8 -57.1(7) . . . . ?
Fe2 N1 C7 C8 88.3(6) . . . . ?
Fe1 N1 C7 C8 170.8(5) . . . . ?
C1 N1 C7 C12 122.7(6) . . . . ?
Fe2 N1 C7 C12 -91.9(5) . . . . ?
Fe1 N1 C7 C12 -9.4(6) . . . . ?
C47 C46 C45 C44 -0.7(10) . . . . ?
C47 C46 C45 C49 178.4(6) . . . . ?
C12 C7 C8 C9 0.9(9) . . . . ?
N1 C7 C8 C9 -179.3(5) . . . . ?
C46 C45 C44 C43 0.2(10) . . . . ?
C49 C45 C44 C43 -178.9(6) . . . . ?
N7 C43 C44 C45 175.9(6) . . . . ?
C48 C43 C44 C45 -0.1(9) . . . . ?
C64 C63 C62 C61 -0.5(7) . . . . ?
C68 C63 C62 C61 177.1(6) . . . . ?
Co1 C63 C62 C61 -59.0(4) . . . . ?
C64 C63 C62 C67 -177.6(6) . . . . ?
C68 C63 C62 C67 0.0(10) . . . . ?
Co1 C63 C62 C67 124.0(6) . . . . ?
C64 C63 C62 Co1 58.5(4) . . . . ?
C68 C63 C62 Co1 -124.0(6) . . . . ?
N4 C24 C23 C22 -178.4(7) . . . . ?
C19 C24 C23 C22 2.9(10) . . . . ?
C63 C62 C61 C65 0.4(7) . . . . ?
C67 C62 C61 C65 177.5(6) . . . . ?
Co1 C62 C61 C65 -58.4(4) . . . . ?
C63 C62 C61 C66 -177.7(6) . . . . ?
C67 C62 C61 C66 -0.6(10) . . . . ?
Co1 C62 C61 C66 123.5(6) . . . . ?
C63 C62 C61 Co1 58.8(4) . . . . ?
C67 C62 C61 Co1 -124.1(6) . . . . ?
C51 C52 C53 C54 -1.3(7) . . . . ?
C57 C52 C53 C54 177.5(6) . . . . ?
Co1 C52 C53 C54 -60.4(4) . . . . ?
C51 C52 C53 C58 -177.4(6) . . . . ?
C57 C52 C53 C58 1.5(10) . . . . ?
Co1 C52 C53 C58 123.5(7) . . . . ?
C51 C52 C53 Co1 59.1(4) . . . . ?
C57 C52 C53 Co1 -122.1(6) . . . . ?
Si3 N2 C12 C11 7.6(9) . . . . ?
Fe1 N2 C12 C11 -167.7(5) . . . . ?
Si3 N2 C12 C7 -172.6(4) . . . . ?
Fe1 N2 C12 C7 12.1(6) . . . . ?
C8 C7 C12 N2 178.5(5) . . . . ?
N1 C7 C12 N2 -1.3(8) . . . . ?
C8 C7 C12 C11 -1.7(8) . . . . ?
N1 C7 C12 C11 178.5(5) . . . . ?
N2 C12 C11 C10 -178.1(6) . . . . ?
C7 C12 C11 C10 2.1(9) . . . . ?
C62 C63 C64 C65 0.4(7) . . . . ?
C68 C63 C64 C65 -177.2(6) . . . . ?
Co1 C63 C64 C65 59.7(4) . . . . ?
C62 C63 C64 C69 178.6(6) . . . . ?
C68 C63 C64 C69 1.0(10) . . . . ?
Co1 C63 C64 C69 -122.1(6) . . . . ?
C62 C63 C64 Co1 -59.3(4) . . . . ?
C68 C63 C64 Co1 123.1(6) . . . . ?
C62 C61 C65 C64 -0.2(7) . . . . ?
C66 C61 C65 C64 177.9(6) . . . . ?
Co1 C61 C65 C64 -58.8(4) . . . . ?
C62 C61 C65 C70 -177.5(6) . . . . ?
C66 C61 C65 C70 0.6(10) . . . . ?
Co1 C61 C65 C70 123.8(7) . . . . ?
C62 C61 C65 Co1 58.6(4) . . . . ?
C66 C61 C65 Co1 -123.2(6) . . . . ?
C63 C64 C65 C61 -0.1(7) . . . . ?
C69 C64 C65 C61 -178.3(6) . . . . ?
Co1 C64 C65 C61 59.6(4) . . . . ?
C63 C64 C65 C70 177.3(6) . . . . ?
C69 C64 C65 C70 -0.9(10) . . . . ?
Co1 C64 C65 C70 -123.0(7) . . . . ?
C63 C64 C65 Co1 -59.8(4) . . . . ?
C69 C64 C65 Co1 122.1(6) . . . . ?
C52 C53 C54 C55 2.0(7) . . . . ?
C58 C53 C54 C55 177.9(6) . . . . ?
Co1 C53 C54 C55 -58.7(5) . . . . ?
C52 C53 C54 C59 -175.0(7) . . . . ?
C58 C53 C54 C59 0.9(12) . . . . ?
Co1 C53 C54 C59 124.2(7) . . . . ?
C52 C53 C54 Co1 60.8(4) . . . . ?
C58 C53 C54 Co1 -123.3(7) . . . . ?
C53 C52 C51 C55 0.0(7) . . . . ?
C57 C52 C51 C55 -178.8(6) . . . . ?
Co1 C52 C51 C55 58.6(4) . . . . ?
C53 C52 C51 C56 178.6(6) . . . . ?
C57 C52 C51 C56 -0.3(11) . . . . ?
Co1 C52 C51 C56 -122.9(7) . . . . ?
C53 C52 C51 Co1 -58.5(4) . . . . ?
C57 C52 C51 Co1 122.7(6) . . . . ?
C7 C8 C9 C10 -0.3(10) . . . . ?
C8 C9 C10 C11 0.6(10) . . . . ?
C12 C11 C10 C9 -1.6(11) . . . . ?
C20 C21 C22 C23 -2.8(12) . . . . ?
C24 C23 C22 C21 1.0(12) . . . . ?
C52 C51 C55 C54 1.2(7) . . . . ?
C56 C51 C55 C54 -177.3(6) . . . . ?
Co1 C51 C55 C54 60.2(5) . . . . ?
C52 C51 C55 C60 178.1(6) . . . . ?
C56 C51 C55 C60 -0.5(11) . . . . ?
Co1 C51 C55 C60 -122.9(7) . . . . ?
C52 C51 C55 Co1 -59.0(4) . . . . ?
C56 C51 C55 Co1 122.5(7) . . . . ?
C53 C54 C55 C51 -2.0(7) . . . . ?
C59 C54 C55 C51 175.0(7) . . . . ?
Co1 C54 C55 C51 -60.4(4) . . . . ?
C53 C54 C55 C60 -178.7(7) . . . . ?
C59 C54 C55 C60 -1.7(12) . . . . ?
Co1 C54 C55 C60 122.9(7) . . . . ?
C53 C54 C55 Co1 58.4(5) . . . . ?
C59 C54 C55 Co1 -124.6(7) . . . . ?
C46 C45 C49 F6A -110.1(11) . . . . ?
C44 C45 C49 F6A 69.0(12) . . . . ?
C46 C45 C49 F4 95.3(9) . . . . ?
C44 C45 C49 F4 -85.6(10) . . . . ?
C46 C45 C49 F5 -38.3(10) . . . . ?
C44 C45 C49 F5 140.8(7) . . . . ?
C46 C45 C49 F5A 27.9(10) . . . . ?
C44 C45 C49 F5A -153.0(8) . . . . ?
C46 C45 C49 F6 -144.8(7) . . . . ?
C44 C45 C49 F6 34.4(9) . . . . ?
C46 C45 C49 F4A 127.4(8) . . . . ?
C44 C45 C49 F4A -53.5(10) . . . . ?
C48 C47 C50 F2 -2.8(10) . . . . ?
C46 C47 C50 F2 174.4(7) . . . . ?
C48 C47 C50 F3A -57.9(11) . . . . ?
C46 C47 C50 F3A 119.2(10) . . . . ?
C48 C47 C50 F1 132.5(7) . . . . ?
C46 C47 C50 F1 -50.3(9) . . . . ?
C48 C47 C50 F1A 157.5(9) . . . . ?
C46 C47 C50 F1A -25.4(12) . . . . ?
C48 C47 C50 F3 -116.3(6) . . . . ?
C46 C47 C50 F3 60.8(8) . . . . ?
C48 C47 C50 F2A 48.0(9) . . . . ?
C46 C47 C50 F2A -134.9(8) . . . . ?
C72 O1 C73 C74 161.6(10) . . . . ?
C73 O1 C72 C71 176.5(13) . . . . ?
